data_5000428
loop_
_publ_author_name
'S. Furberg,'
'C. S. Peterson'
'C. R\/omming'

_publ_section_title
;
A refinement of the crystal structure of cytidine
;
_journal_coeditor_code A04520
_journal_name_full 'Acta Crystallographica'
_journal_page_first 313
_journal_page_last 320
_journal_paper_doi 10.1107/S0365110X65000749
_journal_volume 18
_journal_year 1965
_chemical_formula_sum 'C9 H13 N3 O5'
_space_group_IT_number 19
_symmetry_cell_setting orthorhombic
_symmetry_Int_Tables_number 19
_symmetry_space_group_name_Hall 'P 2ac 2ab'
_symmetry_space_group_name_H-M 'P 21 21 21'
_cell_angle_alpha 90
_cell_angle_beta 90
_cell_angle_gamma 90
_cell_formula_units_Z 4
_cell_length_a 13.991
_cell_length_b 14.786
_cell_length_c 5.116
_cod_duplicate_entry 5000010
_cod_database_code 5000428

loop_
_symmetry_equiv_pos_site_id
_symmetry_equiv_pos_as_xyz
1 x,y,z
2 1/2+x,1/2-y,-z
3 -x,1/2+y,1/2-z
4 1/2-x,-y,1/2+z

loop_
_atom_site_label
_atom_site_type_symbol
_atom_site_fract_x
_atom_site_fract_y
_atom_site_fract_z
C1 C -0.54500 0.15630 0.55930
C2 C -0.47110 0.24610 0.20960
C3 C -0.55950 0.01320 0.75120
C4 C -0.59740 0.00790 0.47040
C5 C -0.38200 0.12180 0.38200
C6 C -0.62450 0.10490 0.41860
C7 C -0.31050 0.13900 0.21330
C8 C -0.48990 -0.06050 0.82470
C9 C -0.32050 0.21350 0.04000
H1 H -0.24800 0.10700 0.22200
H2 H -0.62600 0.12200 0.21100
H3 H -0.61000 0.00500 0.87900
H4 H -0.54300 -0.01100 0.35600
H5 H -0.57300 0.21700 0.62800
H6 H -0.38200 0.07200 0.50900
H7 H -0.25800 0.28300 -0.26000
H8 H -0.20100 0.21200 -0.11800
H9 H -0.65200 -0.11400 0.42300
H10 H -0.43500 -0.11700 0.51200
H11 H -0.73600 0.08900 0.61700
H12 H -0.52900 -0.12300 0.85500
H13 H -0.44700 -0.03500 0.98500
N1 N -0.39740 0.26690 0.04660
N2 N -0.46240 0.17450 0.38080
N3 N -0.25290 0.23430 -0.13300
O1 O -0.51340 0.10050 0.76600
O2 O -0.54610 0.29160 0.21020
O3 O -0.71410 0.12980 0.52970
O4 O -0.67480 -0.05220 0.43860
O5 O -0.41770 -0.07510 0.63890

loop_
_atom_type_symbol
_atom_type_radius_bond
C 0.68
H 0.20
N 0.68
O 0.68
